data_4071217
loop_
_publ_author_name
'Zirngast, Michaela'
'Marschner, Christoph'
'Baumgartner, Judith'

_publ_section_title
;
 Group 4 Metallocene Complexes of Tris(trimethylsilyl)silylacetylene and
 Related Alkynes
;
_journal_issue 11
_journal_name_full Organometallics
_journal_page_first 2570
_journal_paper_doi 10.1021/om800038h
_journal_volume 27
_journal_year 2008
_chemical_formula_sum 'C36 H50 Hf Si4'
_chemical_formula_weight 773.61
_chemical_name_systematic
; 
 ? 
;
_space_group_IT_number 15
_symmetry_cell_setting monoclinic
_symmetry_space_group_name_Hall '-C 2yc'
_symmetry_space_group_name_H-M 'C 1 2/c 1'
_atom_sites_solution_hydrogens geom
_atom_sites_solution_primary direct
_atom_sites_solution_secondary difmap
_audit_creation_method SHELXL-97
_cell_angle_alpha 90.00
_cell_angle_beta 103.04(3)
_cell_angle_gamma 90.00
_cell_formula_units_Z 4
_cell_length_a 20.769(4)
_cell_length_b 11.323(2)
_cell_length_c 15.923(3)
_cell_measurement_reflns_used 10945
_cell_measurement_temperature 100(2)
_cell_measurement_theta_max 26
_cell_measurement_theta_min 2
_cell_volume 3648.0(13)
_computing_cell_refinement 'Bruker XSCANS'
_computing_data_collection 'Bruker XSCANS'
_computing_data_reduction 'Bruker SHELXTL'
_computing_molecular_graphics 'Bruker SHELXTL'
_computing_publication_material 'Bruker SHELXTL'
_computing_structure_refinement 'SHELXL-97 (Sheldrick, 1997)'
_computing_structure_solution 'SHELXS-97 (Sheldrick, 1990)'
_diffrn_ambient_temperature 100(2)
_diffrn_measured_fraction_theta_full 0.996
_diffrn_measured_fraction_theta_max 0.996
_diffrn_measurement_device_type 'SMART APEX'
_diffrn_measurement_method '\w scans'
_diffrn_radiation_monochromator graphite
_diffrn_radiation_source 'fine-focus sealed tube'
_diffrn_radiation_type MoK\a
_diffrn_radiation_wavelength 0.71073
_diffrn_reflns_av_R_equivalents 0.0233
_diffrn_reflns_av_sigmaI/netI 0.0202
_diffrn_reflns_limit_h_max 25
_diffrn_reflns_limit_h_min -25
_diffrn_reflns_limit_k_max 14
_diffrn_reflns_limit_k_min -14
_diffrn_reflns_limit_l_max 19
_diffrn_reflns_limit_l_min -19
_diffrn_reflns_number 14125
_diffrn_reflns_theta_full 26.35
_diffrn_reflns_theta_max 26.35
_diffrn_reflns_theta_min 2.01
_exptl_absorpt_coefficient_mu 3.014
_exptl_absorpt_correction_T_max 0.4858
_exptl_absorpt_correction_T_min 0.3938
_exptl_absorpt_correction_type multi-scan
_exptl_absorpt_process_details XPREP
_exptl_crystal_colour colorless
_exptl_crystal_density_diffrn 1.409
_exptl_crystal_density_method 'not measured'
_exptl_crystal_description blocks
_exptl_crystal_F_000 1576
_exptl_crystal_size_max 0.38
_exptl_crystal_size_mid 0.30
_exptl_crystal_size_min 0.28
_refine_diff_density_max 0.713
_refine_diff_density_min -0.417
_refine_diff_density_rms 0.070
_refine_ls_extinction_method none
_refine_ls_goodness_of_fit_ref 1.054
_refine_ls_hydrogen_treatment mixed
_refine_ls_matrix_type full
_refine_ls_number_parameters 202
_refine_ls_number_reflns 3699
_refine_ls_number_restraints 0
_refine_ls_restrained_S_all 1.054
_refine_ls_R_factor_all 0.0176
_refine_ls_R_factor_gt 0.0167
_refine_ls_shift/su_max 0.002
_refine_ls_shift/su_mean 0.000
_refine_ls_structure_factor_coef Fsqd
_refine_ls_weighting_details 'calc w=1/[\s^2^(Fo^2^)+(0.0235P)^2^+2.9186P] where P=(Fo^2^+2Fc^2^)/3'
_refine_ls_weighting_scheme calc
_refine_ls_wR_factor_gt 0.0415
_refine_ls_wR_factor_ref 0.0419
_reflns_number_gt 3570
_reflns_number_total 3699
_reflns_threshold_expression >2sigma(I)
_cod_data_source_file om800038h-file001.cif
_cod_data_source_block 20_549j
_cod_original_cell_volume 3648.0(12)
_cod_original_sg_symbol_H-M C2/c
_cod_database_code 4071217

loop_
_symmetry_equiv_pos_as_xyz
'x, y, z'
'-x, y, -z+1/2'
'x+1/2, y+1/2, z'
'-x+1/2, y+1/2, -z+1/2'
'-x, -y, -z'
'x, -y, z-1/2'
'-x+1/2, -y+1/2, -z'
'x+1/2, -y+1/2, z-1/2'

loop_
_atom_site_label
_atom_site_type_symbol
_atom_site_fract_x
_atom_site_fract_y
_atom_site_fract_z
_atom_site_U_iso_or_equiv
_atom_site_adp_type
_atom_site_occupancy
_atom_site_symmetry_multiplicity
_atom_site_calc_flag
_atom_site_refinement_flags
Hf1 Hf 0.0000 0.279494(9) 0.2500 0.01464(4) Uani 1 2 d S
Si1 Si 0.14844(2) 0.41427(5) 0.38548(3) 0.01679(11) Uani 1 1 d .
Si2 Si 0.23910(3) 0.51683(5) 0.35491(3) 0.01831(11) Uani 1 1 d .
C1 C 0.01704(10) 0.11290(19) 0.15173(14) 0.0274(5) Uani 1 1 d .
H1 H -0.0013 0.0393 0.1576 0.033 Uiso 1 1 d R
C2 C 0.07971(10) 0.15309(18) 0.19675(14) 0.0239(4) Uani 1 1 d .
H2 H 0.1097 0.1108 0.2380 0.029 Uiso 1 1 d R
C3 C 0.08906(11) 0.26856(18) 0.16820(15) 0.0247(4) Uani 1 1 d .
H3 H 0.1264 0.3153 0.1865 0.030 Uiso 1 1 d R
C4 C 0.03136(12) 0.3002(2) 0.10688(14) 0.0282(5) Uani 1 1 d .
H4 H 0.0237 0.3722 0.0783 0.034 Uiso 1 1 d R
C5 C -0.01255(11) 0.2039(2) 0.09632(15) 0.0296(5) Uani 1 1 d .
H5 H -0.0541 0.2011 0.0591 0.036 Uiso 1 1 d R
C11 C 0.06548(9) 0.42830(16) 0.30901(11) 0.0155(4) Uani 1 1 d .
C12 C 0.03384(9) 0.53106(16) 0.28051(11) 0.0151(4) Uani 1 1 d .
C15 C 0.17934(10) 0.25709(19) 0.38104(15) 0.0244(4) Uani 1 1 d .
H15A H 0.1438 0.2016 0.3845 0.037 Uiso 1 1 calc R
H15B H 0.2170 0.2436 0.4296 0.037 Uiso 1 1 calc R
H15C H 0.1931 0.2449 0.3267 0.037 Uiso 1 1 calc R
C17 C 0.23312(10) 0.5113(2) 0.23565(13) 0.0269(4) Uani 1 1 d .
H17A H 0.2709 0.5530 0.2221 0.040 Uiso 1 1 calc R
H17B H 0.1920 0.5492 0.2054 0.040 Uiso 1 1 calc R
H17C H 0.2334 0.4288 0.2171 0.040 Uiso 1 1 calc R
C18 C 0.31576(10) 0.4349(2) 0.41197(14) 0.0262(4) Uani 1 1 d .
H18A H 0.3551 0.4766 0.4032 0.039 Uiso 1 1 calc R
H18B H 0.3151 0.3547 0.3886 0.039 Uiso 1 1 calc R
H18C H 0.3169 0.4308 0.4738 0.039 Uiso 1 1 calc R
C19 C 0.25052(11) 0.6717(2) 0.39578(16) 0.0313(5) Uani 1 1 d .
H19A H 0.2530 0.6724 0.4580 0.047 Uiso 1 1 calc R
H19B H 0.2131 0.7200 0.3663 0.047 Uiso 1 1 calc R
H19C H 0.2915 0.7039 0.3845 0.047 Uiso 1 1 calc R
C25 C 0.06248(8) 0.65067(16) 0.30778(11) 0.0152(4) Uani 1 1 d .
C26 C 0.08467(10) 0.72501(16) 0.24991(13) 0.0194(4) Uani 1 1 d .
H25 H 0.0838 0.6982 0.1931 0.023 Uiso 1 1 calc R
C27 C 0.10801(10) 0.83788(18) 0.27494(13) 0.0229(4) Uani 1 1 d .
H26 H 0.1226 0.8878 0.2351 0.027 Uiso 1 1 calc R
C28 C 0.10998(10) 0.87782(18) 0.35814(14) 0.0241(4) Uani 1 1 d .
H27 H 0.1262 0.9546 0.3752 0.029 Uiso 1 1 calc R
C29 C 0.08824(10) 0.80534(19) 0.41583(14) 0.0234(4) Uani 1 1 d .
H28 H 0.0894 0.8324 0.4726 0.028 Uiso 1 1 calc R
C30 C 0.06460(10) 0.69254(18) 0.39073(13) 0.0195(4) Uani 1 1 d .
H29 H 0.0497 0.6434 0.4308 0.023 Uiso 1 1 calc R
C16 C 0.14303(12) 0.4399(2) 0.50074(14) 0.0286(5) Uani 1 1 d .
H92 H 0.1062(13) 0.396(2) 0.5180(17) 0.040(7) Uiso 1 1 d .
H90 H 0.1398(12) 0.523(2) 0.5130(16) 0.036(7) Uiso 1 1 d .
H91 H 0.1827(15) 0.417(3) 0.5371(19) 0.054(9) Uiso 1 1 d .

loop_
_atom_site_aniso_label
_atom_site_aniso_U_11
_atom_site_aniso_U_22
_atom_site_aniso_U_33
_atom_site_aniso_U_23
_atom_site_aniso_U_13
_atom_site_aniso_U_12
Hf1 0.01327(6) 0.01355(7) 0.01749(7) 0.000 0.00431(4) 0.000
Si1 0.0146(2) 0.0182(3) 0.0163(2) 0.0015(2) 0.0010(2) 0.0004(2)
Si2 0.0145(2) 0.0199(3) 0.0198(3) 0.0006(2) 0.0021(2) -0.0004(2)
C1 0.0244(10) 0.0226(11) 0.0378(12) -0.0123(9) 0.0129(9) -0.0034(8)
C2 0.0195(10) 0.0204(10) 0.0324(11) -0.0055(9) 0.0071(8) 0.0048(8)
C3 0.0225(11) 0.0241(11) 0.0316(12) -0.0074(9) 0.0147(9) -0.0027(8)
C4 0.0389(13) 0.0270(11) 0.0239(11) 0.0006(9) 0.0177(10) 0.0074(9)
C5 0.0223(11) 0.0416(13) 0.0248(11) -0.0135(9) 0.0048(9) 0.0059(9)
C11 0.0162(9) 0.0176(9) 0.0138(8) -0.0003(7) 0.0056(7) 0.0002(7)
C12 0.0154(9) 0.0183(9) 0.0128(8) -0.0014(7) 0.0056(7) -0.0020(7)
C15 0.0192(10) 0.0214(10) 0.0298(11) 0.0037(9) -0.0006(9) 0.0029(8)
C17 0.0220(10) 0.0362(12) 0.0222(10) 0.0037(9) 0.0045(8) -0.0026(9)
C18 0.0172(10) 0.0335(12) 0.0268(11) 0.0050(9) 0.0030(8) 0.0020(8)
C19 0.0225(11) 0.0258(11) 0.0442(13) -0.0078(10) 0.0045(10) -0.0033(9)
C25 0.0116(8) 0.0151(9) 0.0175(9) 0.0009(7) 0.0004(7) 0.0012(7)
C26 0.0181(9) 0.0201(10) 0.0198(10) 0.0003(7) 0.0042(8) 0.0002(7)
C27 0.0210(10) 0.0169(10) 0.0305(11) 0.0041(8) 0.0052(8) -0.0014(8)
C28 0.0197(10) 0.0159(10) 0.0340(11) -0.0028(8) 0.0007(8) 0.0000(8)
C29 0.0227(10) 0.0222(10) 0.0234(10) -0.0063(8) 0.0015(8) 0.0019(8)
C30 0.0195(9) 0.0196(9) 0.0191(9) -0.0007(8) 0.0037(8) -0.0006(8)
C16 0.0267(11) 0.0394(14) 0.0186(10) 0.0027(9) 0.0028(9) 0.0020(10)

loop_
_atom_type_symbol
_atom_type_description
_atom_type_scat_dispersion_real
_atom_type_scat_dispersion_imag
_atom_type_scat_source
C C 0.0033 0.0016 'International Tables Vol C Tables 4.2.6.8 and 6.1.1.4'
H H 0.0000 0.0000 'International Tables Vol C Tables 4.2.6.8 and 6.1.1.4'
Hf Hf -0.5830 6.1852 'International Tables Vol C Tables 4.2.6.8 and 6.1.1.4'
Si Si 0.0817 0.0704 'International Tables Vol C Tables 4.2.6.8 and 6.1.1.4'

loop_
_geom_angle_atom_site_label_1
_geom_angle_atom_site_label_2
_geom_angle_atom_site_label_3
_geom_angle
_geom_angle_site_symmetry_1
_geom_angle_site_symmetry_3
C11 Hf1 C11 82.14(10) 2 .
C11 Hf1 C2 100.91(7) 2 2
C11 Hf1 C2 132.97(7) . 2
C11 Hf1 C2 132.97(7) 2 .
C11 Hf1 C2 100.91(7) . .
C2 Hf1 C2 109.44(10) 2 .
C11 Hf1 C3 105.69(7) 2 .
C11 Hf1 C3 78.72(7) . .
C2 Hf1 C3 141.39(7) 2 .
C2 Hf1 C3 32.99(7) . .
C11 Hf1 C3 78.72(7) 2 2
C11 Hf1 C3 105.69(7) . 2
C2 Hf1 C3 32.99(7) 2 2
C2 Hf1 C3 141.39(7) . 2
C3 Hf1 C3 174.31(10) . 2
C11 Hf1 C4 78.84(7) 2 .
C11 Hf1 C4 93.05(7) . .
C2 Hf1 C4 133.83(8) 2 .
C2 Hf1 C4 54.20(7) . .
C3 Hf1 C4 32.68(8) . .
C3 Hf1 C4 148.31(8) 2 .
C11 Hf1 C4 93.05(7) 2 2
C11 Hf1 C4 78.84(7) . 2
C2 Hf1 C4 54.20(7) 2 2
C2 Hf1 C4 133.83(8) . 2
C3 Hf1 C4 148.31(8) . 2
C3 Hf1 C4 32.68(8) 2 2
C4 Hf1 C4 169.32(10) . 2
C11 Hf1 C1 117.36(7) 2 .
C11 Hf1 C1 131.79(7) . .
C2 Hf1 C1 88.76(7) 2 .
C2 Hf1 C1 32.76(7) . .
C3 Hf1 C1 54.23(7) . .
C3 Hf1 C1 120.70(7) 2 .
C4 Hf1 C1 53.70(7) . .
C4 Hf1 C1 136.97(8) 2 .
C11 Hf1 C1 131.79(7) 2 2
C11 Hf1 C1 117.35(7) . 2
C2 Hf1 C1 32.76(7) 2 2
C2 Hf1 C1 88.76(7) . 2
C3 Hf1 C1 120.69(7) . 2
C3 Hf1 C1 54.23(7) 2 2
C4 Hf1 C1 136.97(8) . 2
C4 Hf1 C1 53.70(7) 2 2
C1 Hf1 C1 83.39(11) . 2
C11 Hf1 C5 85.92(7) 2 .
C11 Hf1 C5 125.26(7) . .
C2 Hf1 C5 101.71(8) 2 .
C2 Hf1 C5 53.79(7) . .
C3 Hf1 C5 53.80(8) . .
C3 Hf1 C5 123.87(8) 2 .
C4 Hf1 C5 32.23(8) . .
C4 Hf1 C5 155.29(8) 2 .
C1 Hf1 C5 32.13(7) . .
C1 Hf1 C5 110.22(8) 2 .
C11 Hf1 C5 125.26(7) 2 2
C11 Hf1 C5 85.91(7) . 2
C2 Hf1 C5 53.79(7) 2 2
C2 Hf1 C5 101.71(8) . 2
C3 Hf1 C5 123.87(8) . 2
C3 Hf1 C5 53.80(8) 2 2
C4 Hf1 C5 155.29(8) . 2
C4 Hf1 C5 32.23(8) 2 2
C1 Hf1 C5 110.22(8) . 2
C1 Hf1 C5 32.13(7) 2 2
C5 Hf1 C5 140.78(11) . 2
C11 Si1 C16 111.74(10) . .
C11 Si1 C15 108.87(9) . .
C16 Si1 C15 105.97(11) . .
C11 Si1 Si2 118.92(6) . .
C16 Si1 Si2 110.56(8) . .
C15 Si1 Si2 99.30(7) . .
C19 Si2 C17 111.01(11) . .
C19 Si2 C18 105.47(10) . .
C17 Si2 C18 109.06(10) . .
C19 Si2 Si1 115.83(8) . .
C17 Si2 Si1 108.63(7) . .
C18 Si2 Si1 106.55(7) . .
C5 C1 C2 107.7(2) . .
C5 C1 Hf1 74.85(12) . .
C2 C1 Hf1 71.75(11) . .
C3 C2 C1 108.24(19) . .
C3 C2 Hf1 74.12(12) . .
C1 C2 Hf1 75.49(12) . .
C4 C3 C2 107.51(19) . .
C4 C3 Hf1 74.61(12) . .
C2 C3 Hf1 72.88(12) . .
C5 C4 C3 108.2(2) . .
C5 C4 Hf1 75.11(13) . .
C3 C4 Hf1 72.71(12) . .
C1 C5 C4 108.3(2) . .
C1 C5 Hf1 73.02(12) . .
C4 C5 Hf1 72.67(12) . .
C12 C11 Si1 126.22(14) . .
C12 C11 Hf1 107.56(13) . .
Si1 C11 Hf1 126.21(9) . .
C11 C12 C25 122.91(16) . .
C11 C12 C12 121.37(11) . 2
C25 C12 C12 115.71(9) . 2
C30 C25 C26 118.30(17) . .
C30 C25 C12 120.37(16) . .
C26 C25 C12 121.26(16) . .
C27 C26 C25 120.54(19) . .
C28 C27 C26 120.27(19) . .
C29 C28 C27 119.74(19) . .
C28 C29 C30 120.03(19) . .
C29 C30 C25 121.11(19) . .

loop_
_geom_bond_atom_site_label_1
_geom_bond_atom_site_label_2
_geom_bond_distance
_geom_bond_site_symmetry_2
Hf1 C11 2.2348(19) 2
Hf1 C11 2.2349(19) .
Hf1 C2 2.478(2) 2
Hf1 C2 2.478(2) .
Hf1 C3 2.494(2) .
Hf1 C3 2.494(2) 2
Hf1 C4 2.518(2) .
Hf1 C4 2.518(2) 2
Hf1 C1 2.526(2) .
Hf1 C1 2.526(2) 2
Hf1 C5 2.550(2) .
Hf1 C5 2.550(2) 2
Si1 C11 1.879(2) .
Si1 C16 1.886(2) .
Si1 C15 1.899(2) .
Si1 Si2 2.3547(8) .
Si2 C19 1.867(2) .
Si2 C17 1.876(2) .
Si2 C18 1.889(2) .
C1 C5 1.405(3) .
C1 C2 1.412(3) .
C2 C3 1.412(3) .
C3 C4 1.411(3) .
C4 C5 1.407(3) .
C11 C12 1.363(3) .
C12 C25 1.503(3) .
C12 C12 1.518(4) 2
C25 C30 1.395(3) .
C25 C26 1.401(3) .
C26 C27 1.393(3) .
C27 C28 1.392(3) .
C28 C29 1.381(3) .
C29 C30 1.394(3) .

loop_
_geom_torsion_atom_site_label_1
_geom_torsion_atom_site_label_2
_geom_torsion_atom_site_label_3
_geom_torsion_atom_site_label_4
_geom_torsion
_geom_torsion_site_symmetry_1
_geom_torsion_site_symmetry_4
C11 Si1 Si2 C19 87.21(11) . .
C16 Si1 Si2 C19 -44.03(12) . .
C15 Si1 Si2 C19 -155.09(11) . .
C11 Si1 Si2 C17 -38.49(11) . .
C16 Si1 Si2 C17 -169.73(11) . .
C15 Si1 Si2 C17 79.21(11) . .
C11 Si1 Si2 C18 -155.85(10) . .
C16 Si1 Si2 C18 72.91(11) . .
C15 Si1 Si2 C18 -38.15(10) . .
C11 Hf1 C1 C5 12.94(15) 2 .
C11 Hf1 C1 C5 -91.88(15) . .
C2 Hf1 C1 C5 114.59(14) 2 .
C2 Hf1 C1 C5 -115.0(2) . .
C3 Hf1 C1 C5 -77.20(15) . .
C3 Hf1 C1 C5 105.87(14) 2 .
C4 Hf1 C1 C5 -36.48(14) . .
C4 Hf1 C1 C5 142.88(14) 2 .
C1 Hf1 C1 C5 147.00(16) 2 .
C5 Hf1 C1 C5 164.98(9) 2 .
C11 Hf1 C1 C2 127.90(13) 2 .
C11 Hf1 C1 C2 23.07(17) . .
C2 Hf1 C1 C2 -130.45(13) 2 .
C3 Hf1 C1 C2 37.75(13) . .
C3 Hf1 C1 C2 -139.18(13) 2 .
C4 Hf1 C1 C2 78.47(14) . .
C4 Hf1 C1 C2 -102.16(15) 2 .
C1 Hf1 C1 C2 -98.05(15) 2 .
C5 Hf1 C1 C2 115.0(2) . .
C5 Hf1 C1 C2 -80.07(14) 2 .
C5 C1 C2 C3 -0.7(2) . .
Hf1 C1 C2 C3 -67.49(15) . .
C5 C1 C2 Hf1 66.76(15) . .
C11 Hf1 C2 C3 40.88(16) 2 .
C11 Hf1 C2 C3 -48.50(14) . .
C2 Hf1 C2 C3 167.97(14) 2 .
C3 Hf1 C2 C3 178.45(3) 2 .
C4 Hf1 C2 C3 37.36(13) . .
C4 Hf1 C2 C3 -133.43(13) 2 .
C1 Hf1 C2 C3 114.19(19) . .
C1 Hf1 C2 C3 -166.14(13) 2 .
C5 Hf1 C2 C3 77.49(14) . .
C5 Hf1 C2 C3 -136.54(13) 2 .
C11 Hf1 C2 C1 -73.32(16) 2 .
C11 Hf1 C2 C1 -162.69(13) . .
C2 Hf1 C2 C1 53.78(12) 2 .
C3 Hf1 C2 C1 -114.19(19) . .
C3 Hf1 C2 C1 64.26(18) 2 .
C4 Hf1 C2 C1 -76.83(15) . .
C4 Hf1 C2 C1 112.38(15) 2 .
C1 Hf1 C2 C1 79.67(16) 2 .
C5 Hf1 C2 C1 -36.70(13) . .
C5 Hf1 C2 C1 109.27(14) 2 .
C1 C2 C3 C4 1.3(2) . .
Hf1 C2 C3 C4 -67.14(15) . .
C1 C2 C3 Hf1 68.41(15) . .
C11 Hf1 C3 C4 -35.88(14) 2 .
C11 Hf1 C3 C4 -114.29(14) . .
C2 Hf1 C3 C4 95.94(16) 2 .
C2 Hf1 C3 C4 114.29(19) . .
C3 Hf1 C3 C4 104.50(12) 2 .
C4 Hf1 C3 C4 -160.0(2) 2 .
C1 Hf1 C3 C4 76.82(14) . .
C1 Hf1 C3 C4 130.47(13) 2 .
C5 Hf1 C3 C4 36.82(13) . .
C5 Hf1 C3 C4 168.50(13) 2 .
C11 Hf1 C3 C2 -150.17(12) 2 .
C11 Hf1 C3 C2 131.42(13) . .
C2 Hf1 C3 C2 -18.4(2) 2 .
C3 Hf1 C3 C2 -9.79(12) 2 .
C4 Hf1 C3 C2 -114.29(19) . .
C4 Hf1 C3 C2 85.76(17) 2 .
C1 Hf1 C3 C2 -37.47(12) . .
C1 Hf1 C3 C2 16.18(15) 2 .
C5 Hf1 C3 C2 -77.47(14) . .
C5 Hf1 C3 C2 54.21(15) 2 .
C2 C3 C4 C5 -1.3(2) . .
Hf1 C3 C4 C5 -67.31(15) . .
C2 C3 C4 Hf1 65.98(15) . .
C11 Hf1 C4 C5 -100.19(14) 2 .
C11 Hf1 C4 C5 178.45(13) . .
C2 Hf1 C4 C5 -5.71(18) 2 .
C2 Hf1 C4 C5 77.19(14) . .
C3 Hf1 C4 C5 114.92(19) . .
C3 Hf1 C4 C5 -54.5(2) 2 .
C4 Hf1 C4 C5 -141.30(13) 2 .
C1 Hf1 C4 C5 36.37(13) . .
C1 Hf1 C4 C5 41.45(18) 2 .
C5 Hf1 C4 C5 91.6(3) 2 .
C11 Hf1 C4 C3 144.89(14) 2 .
C11 Hf1 C4 C3 63.53(13) . .
C2 Hf1 C4 C3 -120.64(13) 2 .
C2 Hf1 C4 C3 -37.73(12) . .
C3 Hf1 C4 C3 -169.47(18) 2 .
C4 Hf1 C4 C3 103.77(12) 2 .
C1 Hf1 C4 C3 -78.55(13) . .
C1 Hf1 C4 C3 -73.47(16) 2 .
C5 Hf1 C4 C3 -114.92(19) . .
C5 Hf1 C4 C3 -23.3(3) 2 .
C2 C1 C5 C4 -0.1(2) . .
Hf1 C1 C5 C4 64.60(15) . .
C2 C1 C5 Hf1 -64.70(14) . .
C3 C4 C5 C1 0.9(2) . .
Hf1 C4 C5 C1 -64.84(15) . .
C3 C4 C5 Hf1 65.72(15) . .
C11 Hf1 C5 C1 -168.50(13) 2 .
C11 Hf1 C5 C1 114.12(13) . .
C2 Hf1 C5 C1 -68.19(14) 2 .
C2 Hf1 C5 C1 37.45(12) . .
C3 Hf1 C5 C1 78.66(14) . .
C3 Hf1 C5 C1 -95.00(14) 2 .
C4 Hf1 C5 C1 116.02(19) . .
C4 Hf1 C5 C1 -80.1(2) 2 .
C1 Hf1 C5 C1 -35.21(17) 2 .
C5 Hf1 C5 C1 -22.61(11) 2 .
C11 Hf1 C5 C4 75.49(14) 2 .
C11 Hf1 C5 C4 -1.90(16) . .
C2 Hf1 C5 C4 175.79(13) 2 .
C2 Hf1 C5 C4 -78.57(14) . .
C3 Hf1 C5 C4 -37.36(13) . .
C3 Hf1 C5 C4 148.98(13) 2 .
C4 Hf1 C5 C4 163.90(16) 2 .
C1 Hf1 C5 C4 -116.02(19) . .
C1 Hf1 C5 C4 -151.22(13) 2 .
C5 Hf1 C5 C4 -138.63(14) 2 .
C16 Si1 C11 C12 77.97(19) . .
C15 Si1 C11 C12 -165.33(16) . .
Si2 Si1 C11 C12 -52.74(18) . .
C16 Si1 C11 Hf1 -100.92(13) . .
C15 Si1 C11 Hf1 15.78(14) . .
Si2 Si1 C11 Hf1 128.36(8) . .
C11 Hf1 C11 C12 0.01(9) 2 .
C2 Hf1 C11 C12 -97.60(14) 2 .
C2 Hf1 C11 C12 132.40(13) . .
C3 Hf1 C11 C12 107.83(14) . .
C3 Hf1 C11 C12 -75.87(13) 2 .
C4 Hf1 C11 C12 78.30(13) . .
C4 Hf1 C11 C12 -94.69(13) 2 .
C1 Hf1 C11 C12 119.93(13) . .
C1 Hf1 C11 C12 -133.30(12) 2 .
C5 Hf1 C11 C12 79.31(14) . .
C5 Hf1 C11 C12 -126.44(13) 2 .
C11 Hf1 C11 Si1 179.08(15) 2 .
C2 Hf1 C11 Si1 81.47(13) 2 .
C2 Hf1 C11 Si1 -48.53(12) . .
C3 Hf1 C11 Si1 -73.11(11) . .
C3 Hf1 C11 Si1 103.20(11) 2 .
C4 Hf1 C11 Si1 -102.64(11) . .
C4 Hf1 C11 Si1 84.38(12) 2 .
C1 Hf1 C11 Si1 -61.01(15) . .
C1 Hf1 C11 Si1 45.76(13) 2 .
C5 Hf1 C11 Si1 -101.62(12) . .
C5 Hf1 C11 Si1 52.62(11) 2 .
Si1 C11 C12 C25 0.0(3) . .
Hf1 C11 C12 C25 179.06(13) . .
Si1 C11 C12 C12 -179.10(16) . 2
Hf1 C11 C12 C12 0.0(3) . 2
C11 C12 C25 C30 -73.2(2) . .
C12 C12 C25 C30 106.0(2) 2 .
C11 C12 C25 C26 109.9(2) . .
C12 C12 C25 C26 -70.9(3) 2 .
C30 C25 C26 C27 -0.2(3) . .
C12 C25 C26 C27 176.76(18) . .
C25 C26 C27 C28 0.5(3) . .
C26 C27 C28 C29 -0.4(3) . .
C27 C28 C29 C30 0.2(3) . .
C28 C29 C30 C25 0.1(3) . .
C26 C25 C30 C29 -0.1(3) . .
C12 C25 C30 C29 -177.08(18) . .
